data_7239087
loop_
_publ_author_name
'Tanaka, Kazuki'
'Aratani, Naoki'
'Kuzuhara, Daiki'
'Sakamoto, Sadaaki'
'Okujima, Tetsuo'
'Ono, Noboru'
'Uno, Hidemitsu'
'Yamada, Hiroko'

_publ_section_title
;
 A soluble bispentacenequinone precursor for creation of directly
 6,6&#x2032;-linked bispentacenes and a
 tetracyanobipentacenequinodimethane
;
_journal_issue 35
_journal_name_full 'RSC Advances'
_journal_page_first 15310
_journal_paper_doi 10.1039/c3ra41914b
_journal_volume 3
_journal_year 2013
_chemical_formula_moiety 'C44 H24 O2, C H Cl3'
_chemical_formula_sum 'C45 H25 Cl3 O2'
_chemical_formula_weight 704.00
_space_group_IT_number 2
_space_group_name_Hall '-P 1'
_space_group_name_H-M_alt 'P -1'
_symmetry_cell_setting triclinic
_symmetry_Int_Tables_number 2
_symmetry_space_group_name_Hall '-P 1'
_symmetry_space_group_name_H-M 'P -1'
_atom_sites_solution_hydrogens geom
_atom_sites_solution_primary direct
_atom_sites_solution_secondary difmap
_audit_creation_method SHELXL-97
_cell_angle_alpha 83.8430(10)
_cell_angle_beta 66.3800(10)
_cell_angle_gamma 84.2300(10)
_cell_formula_units_Z 2
_cell_length_a 11.4108(3)
_cell_length_b 11.8461(3)
_cell_length_c 13.6538(3)
_cell_measurement_reflns_used 12896
_cell_measurement_temperature 103(2)
_cell_measurement_theta_max 27.49
_cell_measurement_theta_min 3.00
_cell_volume 1677.90(7)
_computing_structure_refinement 'SHELXL-97 (Sheldrick, 1997)'
_computing_structure_solution 'SHELXS-97 (Sheldrick, 1990)'
_diffrn_ambient_temperature 103(2)
_diffrn_detector_area_resol_mean 10.000
_diffrn_measured_fraction_theta_full 0.995
_diffrn_measured_fraction_theta_max 0.995
_diffrn_measurement_device_type 'Rigaku R-AXIS RAPID'
_diffrn_measurement_method \w
_diffrn_radiation_monochromator graphite
_diffrn_radiation_source 'fine-focus sealed tube'
_diffrn_radiation_type MoK\a
_diffrn_radiation_wavelength 0.71075
_diffrn_reflns_av_R_equivalents 0.0198
_diffrn_reflns_av_sigmaI/netI 0.0270
_diffrn_reflns_limit_h_max 14
_diffrn_reflns_limit_h_min -14
_diffrn_reflns_limit_k_max 15
_diffrn_reflns_limit_k_min -15
_diffrn_reflns_limit_l_max 17
_diffrn_reflns_limit_l_min -15
_diffrn_reflns_number 16886
_diffrn_reflns_theta_full 27.48
_diffrn_reflns_theta_max 27.48
_diffrn_reflns_theta_min 3.00
_exptl_absorpt_coefficient_mu 0.314
_exptl_absorpt_correction_T_max 0.9938
_exptl_absorpt_correction_T_min 0.9399
_exptl_absorpt_correction_type multi-scan
_exptl_absorpt_process_details 'ABSCOR (Rigaku, 1995)'
_exptl_crystal_colour yellow
_exptl_crystal_density_diffrn 1.393
_exptl_crystal_density_method 'not measured'
_exptl_crystal_description platelet
_exptl_crystal_F_000 724
_exptl_crystal_size_max 0.20
_exptl_crystal_size_mid 0.15
_exptl_crystal_size_min 0.02
_refine_diff_density_max 0.553
_refine_diff_density_min -0.327
_refine_diff_density_rms 0.111
_refine_ls_extinction_method none
_refine_ls_goodness_of_fit_ref 1.055
_refine_ls_hydrogen_treatment mixed
_refine_ls_matrix_type full
_refine_ls_number_parameters 483
_refine_ls_number_reflns 7660
_refine_ls_number_restraints 0
_refine_ls_restrained_S_all 1.055
_refine_ls_R_factor_all 0.0611
_refine_ls_R_factor_gt 0.0470
_refine_ls_shift/su_max 0.000
_refine_ls_shift/su_mean 0.000
_refine_ls_structure_factor_coef Fsqd
_refine_ls_weighting_details 'calc w=1/[\s^2^(Fo^2^)+(0.0822P)^2^+0.2873P] where P=(Fo^2^+2Fc^2^)/3'
_refine_ls_weighting_scheme calc
_refine_ls_wR_factor_gt 0.1227
_refine_ls_wR_factor_ref 0.1352
_reflns_number_gt 5983
_reflns_number_total 7660
_reflns_threshold_expression >2sigma(I)
_cod_data_source_file c3ra41914b.txt
_cod_data_source_block shelxl3
_cod_database_code 7239087

loop_
_symmetry_equiv_pos_as_xyz
'x, y, z'
'-x, -y, -z'

loop_
_atom_site_label
_atom_site_type_symbol
_atom_site_fract_x
_atom_site_fract_y
_atom_site_fract_z
_atom_site_U_iso_or_equiv
_atom_site_adp_type
_atom_site_occupancy
_atom_site_symmetry_multiplicity
_atom_site_calc_flag
_atom_site_refinement_flags
_atom_site_disorder_assembly
_atom_site_disorder_group
Cl1 Cl 0.39938(13) 0.67293(15) 0.18415(9) 0.0555(4) Uani 0.552(4) 1 d P A 1
Cl2 Cl 0.31623(19) 0.45711(16) 0.1795(3) 0.0830(8) Uani 0.552(4) 1 d P A 1
Cl3 Cl 0.3426(2) 0.6283(2) 0.00719(10) 0.0809(8) Uani 0.552(4) 1 d P A 1
Cl4 Cl 0.2921(2) 0.5531(3) 0.02128(11) 0.0735(8) Uani 0.448(4) 1 d P A 2
Cl5 Cl 0.39617(18) 0.69551(19) 0.1207(5) 0.1311(19) Uani 0.448(4) 1 d P A 2
Cl6 Cl 0.3125(3) 0.4758(2) 0.21799(16) 0.0721(7) Uani 0.448(4) 1 d P A 2
O1 O -0.13422(10) 0.13678(9) 0.06480(8) 0.0306(3) Uani 1 1 d . . .
O2 O -0.02694(10) 0.29649(9) 0.70310(8) 0.0268(2) Uani 1 1 d . . .
C1 C -0.07097(13) 0.21774(12) 0.05491(11) 0.0218(3) Uani 1 1 d . . .
C2 C 0.04042(13) 0.24827(12) -0.04523(10) 0.0211(3) Uani 1 1 d . . .
C3 C 0.10365(14) 0.16518(13) -0.11457(11) 0.0237(3) Uani 1 1 d . . .
H3 H 0.0689 0.0930 -0.1028 0.028 Uiso 1 1 calc R . .
C4 C 0.21964(14) 0.18625(13) -0.20305(11) 0.0243(3) Uani 1 1 d . . .
C5 C 0.28903(15) 0.10120(14) -0.27412(12) 0.0303(3) Uani 1 1 d . . .
H5 H 0.2558 0.0285 -0.2642 0.036 Uiso 1 1 calc R . .
C6 C 0.40360(16) 0.12345(15) -0.35687(12) 0.0344(4) Uani 1 1 d . . .
H6 H 0.4491 0.0663 -0.4044 0.041 Uiso 1 1 calc R . .
C7 C 0.45422(15) 0.23041(15) -0.37181(12) 0.0340(4) Uani 1 1 d . . .
H7 H 0.5338 0.2448 -0.4294 0.041 Uiso 1 1 calc R . .
C8 C 0.39044(14) 0.31380(14) -0.30459(12) 0.0298(3) Uani 1 1 d . . .
H8 H 0.4262 0.3854 -0.3157 0.036 Uiso 1 1 calc R . .
C9 C 0.27103(13) 0.29445(12) -0.21822(11) 0.0236(3) Uani 1 1 d . . .
C10 C 0.20317(13) 0.37901(12) -0.14638(10) 0.0222(3) Uani 1 1 d . . .
H10 H 0.2378 0.4511 -0.1565 0.027 Uiso 1 1 calc R . .
C11 C 0.08836(13) 0.35876(11) -0.06249(10) 0.0201(3) Uani 1 1 d . . .
C12 C 0.01227(13) 0.44502(11) 0.01474(10) 0.0200(3) Uani 1 1 d . . .
C13 C -0.03833(12) 0.39436(11) 0.12745(10) 0.0193(3) Uani 1 1 d . . .
C14 C -0.03545(13) 0.44473(11) 0.21283(10) 0.0201(3) Uani 1 1 d . . .
H14 H 0.0027 0.5153 0.2006 0.024 Uiso 1 1 calc R . .
C15 C -0.08849(12) 0.39301(11) 0.31870(10) 0.0194(3) Uani 1 1 d . . .
C16 C -0.08361(14) 0.44287(12) 0.40699(11) 0.0240(3) Uani 1 1 d . . .
H16 H -0.0428 0.5120 0.3956 0.029 Uiso 1 1 calc R . .
C17 C -0.13747(15) 0.39172(14) 0.50859(11) 0.0284(3) Uani 1 1 d . . .
H17 H -0.1349 0.4265 0.5672 0.034 Uiso 1 1 calc R . .
C18 C -0.19666(14) 0.28817(13) 0.52725(11) 0.0274(3) Uani 1 1 d . . .
H18 H -0.2334 0.2537 0.5981 0.033 Uiso 1 1 calc R . .
C19 C -0.20133(13) 0.23725(12) 0.44376(11) 0.0241(3) Uani 1 1 d . . .
H19 H -0.2406 0.1671 0.4569 0.029 Uiso 1 1 calc R . .
C20 C -0.14788(12) 0.28833(12) 0.33747(10) 0.0202(3) Uani 1 1 d . . .
C21 C -0.14537(13) 0.23571(12) 0.24876(11) 0.0209(3) Uani 1 1 d . . .
H21 H -0.1825 0.1647 0.2598 0.025 Uiso 1 1 calc R . .
C22 C -0.08992(12) 0.28558(12) 0.14654(10) 0.0201(3) Uani 1 1 d . . .
C23 C 0.00155(13) 0.20510(12) 0.66133(11) 0.0212(3) Uani 1 1 d . . .
C24 C -0.06810(13) 0.10179(12) 0.71333(11) 0.0212(3) Uani 1 1 d . . .
C25 C -0.14723(14) 0.09744(13) 0.82107(11) 0.0244(3) Uani 1 1 d . . .
H25 H -0.1609 0.1628 0.8599 0.029 Uiso 1 1 calc R . .
C26 C -0.20817(14) -0.00278(13) 0.87435(11) 0.0253(3) Uani 1 1 d . . .
C27 C -0.29881(15) -0.00736(15) 0.98236(12) 0.0308(3) Uani 1 1 d . . .
H27 H -0.3203 0.0586 1.0215 0.037 Uiso 1 1 calc R . .
C28 C -0.35510(15) -0.10653(15) 1.03015(12) 0.0339(4) Uani 1 1 d . . .
H28 H -0.4178 -0.1084 1.1016 0.041 Uiso 1 1 calc R . .
C29 C -0.32073(16) -0.20580(15) 0.97416(13) 0.0355(4) Uani 1 1 d . . .
H29 H -0.3588 -0.2746 1.0090 0.043 Uiso 1 1 calc R . .
C30 C -0.23355(15) -0.20457(14) 0.87071(13) 0.0311(3) Uani 1 1 d . . .
H30 H -0.2106 -0.2726 0.8344 0.037 Uiso 1 1 calc R . .
C31 C -0.17697(13) -0.10202(12) 0.81705(11) 0.0241(3) Uani 1 1 d . . .
C32 C -0.09578(13) -0.09609(12) 0.70722(11) 0.0231(3) Uani 1 1 d . . .
H32 H -0.0738 -0.1633 0.6697 0.028 Uiso 1 1 calc R . .
C33 C -0.04779(13) 0.00470(12) 0.65327(11) 0.0206(3) Uani 1 1 d . . .
C34 C 0.02081(13) 0.01979(11) 0.53496(10) 0.0202(3) Uani 1 1 d . . .
C35 C 0.13190(13) 0.09163(12) 0.50192(10) 0.0206(3) Uani 1 1 d . . .
C36 C 0.24796(13) 0.07058(12) 0.41826(11) 0.0233(3) Uani 1 1 d . . .
H36 H 0.2637 0.0012 0.3847 0.028 Uiso 1 1 calc R . .
C37 C 0.34428(13) 0.14995(12) 0.38125(11) 0.0236(3) Uani 1 1 d . . .
C38 C 0.46013(14) 0.13325(14) 0.28941(12) 0.0282(3) Uani 1 1 d . . .
H38 H 0.4748 0.0664 0.2524 0.034 Uiso 1 1 calc R . .
C39 C 0.55003(15) 0.21208(15) 0.25403(12) 0.0325(4) Uani 1 1 d . . .
H39 H 0.6268 0.1998 0.1927 0.039 Uiso 1 1 calc R . .
C40 C 0.52976(15) 0.31211(15) 0.30813(13) 0.0345(4) Uani 1 1 d . . .
H40 H 0.5932 0.3664 0.2831 0.041 Uiso 1 1 calc R . .
C41 C 0.41942(15) 0.33135(14) 0.39615(12) 0.0311(3) Uani 1 1 d . . .
H41 H 0.4068 0.3988 0.4319 0.037 Uiso 1 1 calc R . .
C42 C 0.32372(13) 0.25122(12) 0.43434(11) 0.0244(3) Uani 1 1 d . . .
C43 C 0.20887(13) 0.26733(12) 0.52568(11) 0.0240(3) Uani 1 1 d . . .
H43 H 0.1958 0.3327 0.5644 0.029 Uiso 1 1 calc R . .
C44 C 0.11562(13) 0.19003(12) 0.55949(11) 0.0210(3) Uani 1 1 d . . .
C45 C 0.29467(18) 0.59866(16) 0.14433(15) 0.0416(4) Uani 1 1 d . . .
H45 H 0.206(2) 0.6317(18) 0.1808(16) 0.046(5) Uiso 1 1 d . . .

loop_
_atom_site_aniso_label
_atom_site_aniso_U_11
_atom_site_aniso_U_22
_atom_site_aniso_U_33
_atom_site_aniso_U_23
_atom_site_aniso_U_13
_atom_site_aniso_U_12
Cl1 0.0375(6) 0.0754(9) 0.0459(7) -0.0230(5) 0.0010(4) -0.0251(5)
Cl2 0.0645(9) 0.0346(7) 0.149(2) 0.0096(11) -0.0443(13) -0.0081(6)
Cl3 0.0854(11) 0.1223(18) 0.0344(6) -0.0216(7) -0.0282(6) 0.0320(12)
Cl4 0.0694(11) 0.1023(18) 0.0404(7) -0.0036(7) -0.0176(6) 0.0138(11)
Cl5 0.0365(8) 0.0551(11) 0.285(5) -0.039(2) -0.0376(18) -0.0079(7)
Cl6 0.1055(15) 0.0664(13) 0.0434(9) -0.0172(7) -0.0340(8) 0.0339(10)
O1 0.0300(6) 0.0323(6) 0.0284(6) -0.0074(4) -0.0067(4) -0.0120(5)
O2 0.0281(5) 0.0230(5) 0.0264(5) -0.0069(4) -0.0058(4) -0.0047(4)
C1 0.0205(7) 0.0216(7) 0.0234(7) -0.0029(5) -0.0083(5) -0.0023(5)
C2 0.0205(6) 0.0230(7) 0.0198(7) -0.0017(5) -0.0079(5) -0.0012(5)
C3 0.0264(7) 0.0231(7) 0.0219(7) -0.0035(5) -0.0093(5) -0.0014(6)
C4 0.0250(7) 0.0266(8) 0.0210(7) -0.0043(5) -0.0093(5) 0.0037(6)
C5 0.0332(8) 0.0296(8) 0.0271(8) -0.0070(6) -0.0112(6) 0.0046(6)
C6 0.0333(8) 0.0393(9) 0.0257(8) -0.0110(6) -0.0081(6) 0.0132(7)
C7 0.0233(7) 0.0463(10) 0.0248(8) -0.0048(6) -0.0032(6) 0.0069(7)
C8 0.0237(7) 0.0343(9) 0.0255(8) 0.0008(6) -0.0047(6) 0.0003(6)
C9 0.0216(7) 0.0279(8) 0.0194(7) -0.0007(5) -0.0073(5) 0.0029(6)
C10 0.0226(7) 0.0210(7) 0.0204(7) 0.0006(5) -0.0066(5) -0.0006(5)
C11 0.0214(7) 0.0192(7) 0.0184(6) -0.0013(5) -0.0071(5) 0.0010(5)
C12 0.0186(6) 0.0208(7) 0.0180(6) -0.0016(5) -0.0041(5) -0.0029(5)
C13 0.0172(6) 0.0178(7) 0.0201(7) -0.0007(5) -0.0049(5) 0.0000(5)
C14 0.0200(6) 0.0163(6) 0.0228(7) -0.0007(5) -0.0073(5) -0.0022(5)
C15 0.0170(6) 0.0196(7) 0.0200(7) -0.0021(5) -0.0058(5) 0.0009(5)
C16 0.0243(7) 0.0229(7) 0.0253(7) -0.0039(5) -0.0094(5) -0.0029(5)
C17 0.0313(8) 0.0338(8) 0.0213(7) -0.0036(6) -0.0110(6) -0.0032(6)
C18 0.0265(7) 0.0331(8) 0.0193(7) 0.0027(5) -0.0062(6) -0.0036(6)
C19 0.0216(7) 0.0232(7) 0.0239(7) 0.0020(5) -0.0058(5) -0.0029(5)
C20 0.0163(6) 0.0205(7) 0.0216(7) -0.0005(5) -0.0054(5) -0.0008(5)
C21 0.0175(6) 0.0191(7) 0.0241(7) -0.0016(5) -0.0057(5) -0.0035(5)
C22 0.0180(6) 0.0205(7) 0.0211(7) -0.0019(5) -0.0071(5) -0.0007(5)
C23 0.0204(6) 0.0226(7) 0.0209(7) -0.0037(5) -0.0080(5) -0.0021(5)
C24 0.0200(6) 0.0234(7) 0.0210(7) -0.0016(5) -0.0081(5) -0.0035(5)
C25 0.0247(7) 0.0286(8) 0.0203(7) -0.0041(5) -0.0078(5) -0.0052(6)
C26 0.0220(7) 0.0333(8) 0.0215(7) 0.0001(5) -0.0090(5) -0.0055(6)
C27 0.0294(8) 0.0406(9) 0.0224(7) -0.0014(6) -0.0086(6) -0.0096(7)
C28 0.0300(8) 0.0474(10) 0.0222(8) 0.0061(6) -0.0084(6) -0.0110(7)
C29 0.0335(9) 0.0349(9) 0.0344(9) 0.0117(7) -0.0114(7) -0.0089(7)
C30 0.0311(8) 0.0251(8) 0.0334(8) 0.0065(6) -0.0109(6) -0.0023(6)
C31 0.0217(7) 0.0257(7) 0.0253(7) 0.0035(5) -0.0107(6) -0.0025(6)
C32 0.0213(7) 0.0218(7) 0.0258(7) -0.0018(5) -0.0091(5) 0.0000(5)
C33 0.0178(6) 0.0217(7) 0.0218(7) -0.0030(5) -0.0073(5) -0.0005(5)
C34 0.0191(6) 0.0167(7) 0.0221(7) -0.0036(5) -0.0053(5) 0.0008(5)
C35 0.0203(6) 0.0202(7) 0.0206(7) -0.0009(5) -0.0074(5) -0.0019(5)
C36 0.0218(7) 0.0229(7) 0.0243(7) -0.0046(5) -0.0078(5) 0.0001(5)
C37 0.0194(7) 0.0269(8) 0.0228(7) -0.0007(5) -0.0072(5) -0.0001(5)
C38 0.0220(7) 0.0306(8) 0.0284(8) -0.0049(6) -0.0063(6) 0.0008(6)
C39 0.0205(7) 0.0409(9) 0.0284(8) -0.0009(6) -0.0017(6) -0.0024(6)
C40 0.0256(8) 0.0350(9) 0.0375(9) 0.0022(7) -0.0060(6) -0.0108(7)
C41 0.0270(8) 0.0298(8) 0.0326(8) -0.0014(6) -0.0069(6) -0.0068(6)
C42 0.0218(7) 0.0251(7) 0.0253(7) -0.0004(5) -0.0083(5) -0.0032(6)
C43 0.0232(7) 0.0222(7) 0.0257(7) -0.0027(5) -0.0080(6) -0.0027(5)
C44 0.0204(7) 0.0212(7) 0.0207(7) -0.0019(5) -0.0074(5) -0.0013(5)
C45 0.0365(10) 0.0381(10) 0.0440(10) -0.0085(7) -0.0094(8) 0.0033(8)

loop_
_atom_type_symbol
_atom_type_description
_atom_type_scat_dispersion_real
_atom_type_scat_dispersion_imag
_atom_type_scat_source
C C 0.0033 0.0016 'International Tables Vol C Tables 4.2.6.8 and 6.1.1.4'
H H 0.0000 0.0000 'International Tables Vol C Tables 4.2.6.8 and 6.1.1.4'
O O 0.0106 0.0060 'International Tables Vol C Tables 4.2.6.8 and 6.1.1.4'
Cl Cl 0.1484 0.1585 'International Tables Vol C Tables 4.2.6.8 and 6.1.1.4'

loop_
_geom_angle_atom_site_label_1
_geom_angle_atom_site_label_2
_geom_angle_atom_site_label_3
_geom_angle
_geom_angle_site_symmetry_1
O1 C1 C2 122.95(12) .
O1 C1 C22 122.33(12) .
C2 C1 C22 114.35(11) .
C3 C2 C11 121.00(12) .
C3 C2 C1 118.81(13) .
C11 C2 C1 119.84(12) .
C2 C3 C4 120.65(13) .
C2 C3 H3 119.7 .
C4 C3 H3 119.7 .
C3 C4 C5 121.95(14) .
C3 C4 C9 118.73(13) .
C5 C4 C9 119.25(13) .
C6 C5 C4 120.33(15) .
C6 C5 H5 119.8 .
C4 C5 H5 119.8 .
C5 C6 C7 120.36(14) .
C5 C6 H6 119.8 .
C7 C6 H6 119.8 .
C8 C7 C6 120.83(14) .
C8 C7 H7 119.6 .
C6 C7 H7 119.6 .
C7 C8 C9 120.60(15) .
C7 C8 H8 119.7 .
C9 C8 H8 119.7 .
C10 C9 C8 121.89(14) .
C10 C9 C4 119.47(12) .
C8 C9 C4 118.63(13) .
C11 C10 C9 121.30(13) .
C11 C10 H10 119.4 .
C9 C10 H10 119.4 .
C10 C11 C2 118.75(12) .
C10 C11 C12 123.53(12) .
C2 C11 C12 117.69(11) .
C12 C12 C13 124.20(15) 2_565
C12 C12 C11 123.97(15) 2_565
C13 C12 C11 111.77(11) .
C14 C13 C22 118.58(12) .
C14 C13 C12 124.18(12) .
C22 C13 C12 117.22(12) .
C13 C14 C15 121.21(12) .
C13 C14 H14 119.4 .
C15 C14 H14 119.4 .
C14 C15 C16 121.72(12) .
C14 C15 C20 119.47(12) .
C16 C15 C20 118.81(12) .
C17 C16 C15 120.33(13) .
C17 C16 H16 119.8 .
C15 C16 H16 119.8 .
C16 C17 C18 120.85(13) .
C16 C17 H17 119.6 .
C18 C17 H17 119.6 .
C19 C18 C17 120.21(13) .
C19 C18 H18 119.9 .
C17 C18 H18 119.9 .
C18 C19 C20 120.59(13) .
C18 C19 H19 119.7 .
C20 C19 H19 119.7 .
C21 C20 C19 122.19(13) .
C21 C20 C15 118.53(12) .
C19 C20 C15 119.18(12) .
C22 C21 C20 120.95(13) .
C22 C21 H21 119.5 .
C20 C21 H21 119.5 .
C21 C22 C13 121.03(12) .
C21 C22 C1 118.36(12) .
C13 C22 C1 120.23(11) .
O2 C23 C24 122.34(12) .
O2 C23 C44 121.42(12) .
C24 C23 C44 116.04(12) .
C25 C24 C33 120.28(13) .
C25 C24 C23 119.84(12) .
C33 C24 C23 119.79(12) .
C24 C25 C26 121.00(13) .
C24 C25 H25 119.5 .
C26 C25 H25 119.5 .
C25 C26 C31 118.24(13) .
C25 C26 C27 122.50(14) .
C31 C26 C27 119.26(14) .
C28 C27 C26 120.16(15) .
C28 C27 H27 119.9 .
C26 C27 H27 119.9 .
C27 C28 C29 120.39(14) .
C27 C28 H28 119.8 .
C29 C28 H28 119.8 .
C30 C29 C28 120.94(15) .
C30 C29 H29 119.5 .
C28 C29 H29 119.5 .
C29 C30 C31 120.23(15) .
C29 C30 H30 119.9 .
C31 C30 H30 119.9 .
C32 C31 C26 119.75(13) .
C32 C31 C30 121.24(14) .
C26 C31 C30 118.94(13) .
C33 C32 C31 121.44(13) .
C33 C32 H32 119.3 .
C31 C32 H32 119.3 .
C32 C33 C24 118.59(12) .
C32 C33 C34 123.59(12) .
C24 C33 C34 117.78(12) .
C34 C34 C35 124.00(15) 2_556
C34 C34 C33 123.27(16) 2_556
C35 C34 C33 112.49(11) .
C36 C35 C44 118.32(12) .
C36 C35 C34 124.15(12) .
C44 C35 C34 117.51(11) .
C35 C36 C37 121.56(13) .
C35 C36 H36 119.2 .
C37 C36 H36 119.2 .
C36 C37 C42 119.46(12) .
C36 C37 C38 121.93(13) .
C42 C37 C38 118.57(13) .
C39 C38 C37 120.79(14) .
C39 C38 H38 119.6 .
C37 C38 H38 119.6 .
C38 C39 C40 120.37(14) .
C38 C39 H39 119.8 .
C40 C39 H39 119.8 .
C41 C40 C39 120.47(14) .
C41 C40 H40 119.8 .
C39 C40 H40 119.8 .
C40 C41 C42 120.41(15) .
C40 C41 H41 119.8 .
C42 C41 H41 119.8 .
C43 C42 C41 122.19(13) .
C43 C42 C37 118.43(13) .
C41 C42 C37 119.37(13) .
C44 C43 C42 121.19(13) .
C44 C43 H43 119.4 .
C42 C43 H43 119.4 .
C43 C44 C35 120.62(12) .
C43 C44 C23 119.30(12) .
C35 C44 C23 119.92(12) .
Cl5 C45 Cl2 126.31(18) .
Cl5 C45 Cl6 117.4(2) .
Cl2 C45 Cl6 19.35(11) .
Cl5 C45 Cl3 78.5(2) .
Cl2 C45 Cl3 112.98(14) .
Cl6 C45 Cl3 131.03(14) .
Cl5 C45 Cl1 29.3(2) .
Cl2 C45 Cl1 106.13(14) .
Cl6 C45 Cl1 92.02(14) .
Cl3 C45 Cl1 106.50(13) .
Cl5 C45 Cl4 112.5(2) .
Cl2 C45 Cl4 86.59(13) .
Cl6 C45 Cl4 105.89(13) .
Cl3 C45 Cl4 34.73(7) .
Cl1 C45 Cl4 138.21(14) .
Cl5 C45 H45 109.7(12) .
Cl2 C45 H45 114.3(12) .
Cl6 C45 H45 107.8(12) .
Cl3 C45 H45 108.8(12) .
Cl1 C45 H45 107.6(12) .
Cl4 C45 H45 102.4(12) .

loop_
_geom_bond_atom_site_label_1
_geom_bond_atom_site_label_2
_geom_bond_distance
_geom_bond_site_symmetry_2
Cl1 C45 1.825(2) .
Cl2 C45 1.715(3) .
Cl3 C45 1.734(2) .
Cl4 C45 1.831(3) .
Cl5 C45 1.628(3) .
Cl6 C45 1.721(3) .
O1 C1 1.2215(17) .
O2 C23 1.2313(17) .
C1 C2 1.4865(18) .
C1 C22 1.4906(18) .
C2 C3 1.3768(19) .
C2 C11 1.4291(19) .
C3 C4 1.4120(19) .
C3 H3 0.9500 .
C4 C5 1.420(2) .
C4 C9 1.424(2) .
C5 C6 1.370(2) .
C5 H5 0.9500 .
C6 C7 1.406(3) .
C6 H6 0.9500 .
C7 C8 1.365(2) .
C7 H7 0.9500 .
C8 C9 1.4202(19) .
C8 H8 0.9500 .
C9 C10 1.4182(19) .
C10 C11 1.3739(18) .
C10 H10 0.9500 .
C11 C12 1.4930(18) .
C12 C12 1.357(3) 2_565
C12 C13 1.4904(18) .
C13 C14 1.3784(19) .
C13 C22 1.4256(19) .
C14 C15 1.4195(18) .
C14 H14 0.9500 .
C15 C16 1.4206(19) .
C15 C20 1.4229(19) .
C16 C17 1.371(2) .
C16 H16 0.9500 .
C17 C18 1.410(2) .
C17 H17 0.9500 .
C18 C19 1.367(2) .
C18 H18 0.9500 .
C19 C20 1.4216(19) .
C19 H19 0.9500 .
C20 C21 1.4096(19) .
C21 C22 1.3741(19) .
C21 H21 0.9500 .
C23 C24 1.4799(19) .
C23 C44 1.4886(18) .
C24 C25 1.3823(19) .
C24 C33 1.4301(19) .
C25 C26 1.413(2) .
C25 H25 0.9500 .
C26 C31 1.418(2) .
C26 C27 1.421(2) .
C27 C28 1.367(2) .
C27 H27 0.9500 .
C28 C29 1.407(3) .
C28 H28 0.9500 .
C29 C30 1.363(2) .
C29 H29 0.9500 .
C30 C31 1.420(2) .
C30 H30 0.9500 .
C31 C32 1.410(2) .
C32 C33 1.374(2) .
C32 H32 0.9500 .
C33 C34 1.4857(18) .
C34 C34 1.364(3) 2_556
C34 C35 1.4869(18) .
C35 C36 1.3795(19) .
C35 C44 1.4308(19) .
C36 C37 1.417(2) .
C36 H36 0.9500 .
C37 C42 1.419(2) .
C37 C38 1.4253(19) .
C38 C39 1.362(2) .
C38 H38 0.9500 .
C39 C40 1.414(2) .
C39 H39 0.9500 .
C40 C41 1.368(2) .
C40 H40 0.9500 .
C41 C42 1.418(2) .
C41 H41 0.9500 .
C42 C43 1.4144(19) .
C43 C44 1.3767(19) .
C43 H43 0.9500 .
C45 H45 0.99(2) .

loop_
_geom_torsion_atom_site_label_1
_geom_torsion_atom_site_label_2
_geom_torsion_atom_site_label_3
_geom_torsion_atom_site_label_4
_geom_torsion
_geom_torsion_site_symmetry_1
_geom_torsion_site_symmetry_4
O1 C1 C2 C3 -23.5(2) . .
C22 C1 C2 C3 149.68(13) . .
O1 C1 C2 C11 163.15(14) . .
C22 C1 C2 C11 -23.67(18) . .
C11 C2 C3 C4 1.8(2) . .
C1 C2 C3 C4 -171.52(13) . .
C2 C3 C4 C5 178.09(14) . .
C2 C3 C4 C9 1.0(2) . .
C3 C4 C5 C6 -177.63(14) . .
C9 C4 C5 C6 -0.5(2) . .
C4 C5 C6 C7 0.5(2) . .
C5 C6 C7 C8 -0.1(2) . .
C6 C7 C8 C9 -0.3(2) . .
C7 C8 C9 C10 179.33(14) . .
C7 C8 C9 C4 0.2(2) . .
C3 C4 C9 C10 -1.8(2) . .
C5 C4 C9 C10 -178.93(13) . .
C3 C4 C9 C8 177.34(14) . .
C5 C4 C9 C8 0.2(2) . .
C8 C9 C10 C11 -179.32(14) . .
C4 C9 C10 C11 -0.2(2) . .
C9 C10 C11 C2 2.9(2) . .
C9 C10 C11 C12 -179.31(12) . .
C3 C2 C11 C10 -3.7(2) . .
C1 C2 C11 C10 169.47(13) . .
C3 C2 C11 C12 178.38(13) . .
C1 C2 C11 C12 -8.42(19) . .
C10 C11 C12 C12 46.1(2) . 2_565
C2 C11 C12 C12 -136.12(18) . 2_565
C10 C11 C12 C13 -136.53(14) . .
C2 C11 C12 C13 41.24(17) . .
C12 C12 C13 C14 -46.7(2) 2_565 .
C11 C12 C13 C14 135.96(14) . .
C12 C12 C13 C22 134.88(18) 2_565 .
C11 C12 C13 C22 -42.48(16) . .
C22 C13 C14 C15 -3.3(2) . .
C12 C13 C14 C15 178.33(12) . .
C13 C14 C15 C16 178.61(13) . .
C13 C14 C15 C20 -1.2(2) . .
C14 C15 C16 C17 178.99(14) . .
C20 C15 C16 C17 -1.2(2) . .
C15 C16 C17 C18 1.0(2) . .
C16 C17 C18 C19 -0.1(2) . .
C17 C18 C19 C20 -0.6(2) . .
C18 C19 C20 C21 176.87(14) . .
C18 C19 C20 C15 0.4(2) . .
C14 C15 C20 C21 3.71(19) . .
C16 C15 C20 C21 -176.10(13) . .
C14 C15 C20 C19 -179.72(12) . .
C16 C15 C20 C19 0.48(19) . .
C19 C20 C21 C22 -178.19(13) . .
C15 C20 C21 C22 -1.7(2) . .
C20 C21 C22 C13 -2.8(2) . .
C20 C21 C22 C1 170.10(12) . .
C14 C13 C22 C21 5.3(2) . .
C12 C13 C22 C21 -176.16(12) . .
C14 C13 C22 C1 -167.47(12) . .
C12 C13 C22 C1 11.06(18) . .
O1 C1 C22 C21 22.6(2) . .
C2 C1 C22 C21 -150.59(13) . .
O1 C1 C22 C13 -164.39(13) . .
C2 C1 C22 C13 22.38(18) . .
O2 C23 C24 C25 -15.4(2) . .
C44 C23 C24 C25 159.59(13) . .
O2 C23 C24 C33 168.03(13) . .
C44 C23 C24 C33 -17.02(19) . .
C33 C24 C25 C26 0.8(2) . .
C23 C24 C25 C26 -175.77(13) . .
C24 C25 C26 C31 5.7(2) . .
C24 C25 C26 C27 -174.29(14) . .
C25 C26 C27 C28 179.95(15) . .
C31 C26 C27 C28 0.0(2) . .
C26 C27 C28 C29 2.1(2) . .
C27 C28 C29 C30 -1.7(3) . .
C28 C29 C30 C31 -0.8(3) . .
C25 C26 C31 C32 -5.5(2) . .
C27 C26 C31 C32 174.50(13) . .
C25 C26 C31 C30 177.55(14) . .
C27 C26 C31 C30 -2.5(2) . .
C29 C30 C31 C32 -174.02(14) . .
C29 C30 C31 C26 2.9(2) . .
C26 C31 C32 C33 -1.4(2) . .
C30 C31 C32 C33 175.54(14) . .
C31 C32 C33 C24 7.9(2) . .
C31 C32 C33 C34 -170.06(13) . .
C25 C24 C33 C32 -7.6(2) . .
C23 C24 C33 C32 168.95(13) . .
C25 C24 C33 C34 170.42(13) . .
C23 C24 C33 C34 -12.99(19) . .
C32 C33 C34 C34 45.0(2) . 2_556
C24 C33 C34 C34 -132.96(17) . 2_556
C32 C33 C34 C35 -140.38(14) . .
C24 C33 C34 C35 41.66(17) . .
C34 C34 C35 C36 -45.0(2) 2_556 .
C33 C34 C35 C36 140.39(14) . .
C34 C34 C35 C44 133.55(18) 2_556 .
C33 C34 C35 C44 -41.03(17) . .
C44 C35 C36 C37 -7.2(2) . .
C34 C35 C36 C37 171.41(13) . .
C35 C36 C37 C42 2.9(2) . .
C35 C36 C37 C38 -174.75(14) . .
C36 C37 C38 C39 178.53(14) . .
C42 C37 C38 C39 0.8(2) . .
C37 C38 C39 C40 0.0(2) . .
C38 C39 C40 C41 -0.4(3) . .
C39 C40 C41 C42 -0.1(3) . .
C40 C41 C42 C43 179.35(15) . .
C40 C41 C42 C37 0.9(2) . .
C36 C37 C42 C43 2.5(2) . .
C38 C37 C42 C43 -179.78(13) . .
C36 C37 C42 C41 -179.04(13) . .
C38 C37 C42 C41 -1.3(2) . .
C41 C42 C43 C44 178.08(14) . .
C37 C42 C43 C44 -3.5(2) . .
C42 C43 C44 C35 -0.8(2) . .
C42 C43 C44 C23 174.67(13) . .
C36 C35 C44 C43 6.1(2) . .
C34 C35 C44 C43 -172.54(13) . .
C36 C35 C44 C23 -169.34(12) . .
C34 C35 C44 C23 11.99(19) . .
O2 C23 C44 C43 17.0(2) . .
C24 C23 C44 C43 -158.00(13) . .
O2 C23 C44 C35 -167.47(13) . .
C24 C23 C44 C35 17.53(19) . .
